data_4062188
loop_
_publ_author_name
'Thomas, Florian'
'Schulz, Stephan'
'Nieger, Martin'

_publ_section_title
;
Unexpected Rearangement reaction of Lewis-Base Stabilized Group 13/15
 Compounds with Group 13 Trialkyls
;
_journal_name_full Organometallics
_journal_year 2003
_chemical_formula_moiety 'C27 H61 Al2 N2 Sb Si2 - toluene'
_chemical_formula_sum 'C34 H69 Al2 N2 Sb Si2'
_chemical_formula_weight 737.80
_space_group_IT_number 19
_symmetry_cell_setting orthorhombic
_symmetry_space_group_name_Hall 'P 2ac 2ab'
_symmetry_space_group_name_H-M 'P 21 21 21'
_cell_angle_alpha 90.00
_cell_angle_beta 90.00
_cell_angle_gamma 90.00
_cell_formula_units_Z 4
_cell_length_a 9.7892(1)
_cell_length_b 15.4362(2)
_cell_length_c 28.0419(4)
_cell_measurement_temperature 123(2)
_cell_volume 4237.36(9)
_diffrn_ambient_temperature 123(2)
_exptl_crystal_density_diffrn 1.157
_exptl_crystal_density_meas ?
_cod_depositor_comments
;
The following automatic conversions were performed:

'_exptl_crystal_density_meas' value 'none' was changed to '?' - the
value is perceived as not measured.

Automatic conversion script
Id: cif_fix_values 3008 2015-01-20 13:52:24Z robertas 
;
_cod_database_code 4062188

loop_
_symmetry_equiv_pos_as_xyz
'x, y, z'
'-x+1/2, -y, z+1/2'
'-x, y+1/2, -z+1/2'
'x+1/2, -y+1/2, -z'

loop_
_atom_site_label
_atom_site_type_symbol
_atom_site_fract_x
_atom_site_fract_y
_atom_site_fract_z
_atom_site_U_iso_or_equiv
_atom_site_adp_type
_atom_site_occupancy
_atom_site_symmetry_multiplicity
_atom_site_calc_flag
_atom_site_refinement_flags
_atom_site_disorder_assembly
_atom_site_disorder_group
Sb1 Sb 0.563942(19) 0.550356(11) 0.106342(7) 0.01880(6) Uani 1 1 d . . .
Si1 Si 0.81638(9) 0.59421(5) 0.09880(3) 0.0244(2) Uani 1 1 d . . .
C1 C 0.9063(3) 0.5370(2) 0.04943(10) 0.0322(8) Uani 1 1 d . . .
H1A H 0.8593 0.5486 0.0192 0.048 Uiso 1 1 calc R . .
H1B H 0.9061 0.4745 0.0557 0.048 Uiso 1 1 calc R . .
H1C H 1.0007 0.5578 0.0474 0.048 Uiso 1 1 calc R . .
C2 C 0.9050(3) 0.5713(2) 0.15628(10) 0.0357(9) Uani 1 1 d . . .
H2A H 0.8982 0.5093 0.1636 0.053 Uiso 1 1 calc R . .
H2B H 0.8621 0.6048 0.1819 0.053 Uiso 1 1 calc R . .
H2C H 1.0015 0.5876 0.1536 0.053 Uiso 1 1 calc R . .
C3 C 0.8353(3) 0.71302(19) 0.08674(11) 0.0351(8) Uani 1 1 d . . .
H3A H 0.7896 0.7275 0.0567 0.053 Uiso 1 1 calc R . .
H3B H 0.9325 0.7276 0.0844 0.053 Uiso 1 1 calc R . .
H3C H 0.7938 0.7460 0.1128 0.053 Uiso 1 1 calc R . .
Si2 Si 0.47194(9) 0.64126(5) 0.03683(3) 0.0242(2) Uani 1 1 d . . .
C4 C 0.5813(4) 0.62561(19) -0.01721(10) 0.0350(8) Uani 1 1 d . . .
H4A H 0.6754 0.6428 -0.0099 0.053 Uiso 1 1 calc R . .
H4B H 0.5462 0.6613 -0.0434 0.053 Uiso 1 1 calc R . .
H4C H 0.5795 0.5645 -0.0267 0.053 Uiso 1 1 calc R . .
C5 C 0.4708(3) 0.75927(18) 0.05212(11) 0.0311(8) Uani 1 1 d . . .
H5A H 0.5638 0.7781 0.0598 0.047 Uiso 1 1 calc R . .
H5B H 0.4113 0.7690 0.0797 0.047 Uiso 1 1 calc R . .
H5C H 0.4367 0.7925 0.0248 0.047 Uiso 1 1 calc R . .
C6 C 0.2911(3) 0.6101(2) 0.02265(12) 0.0406(9) Uani 1 1 d . . .
H6A H 0.2339 0.6186 0.0509 0.061 Uiso 1 1 calc R . .
H6B H 0.2881 0.5490 0.0131 0.061 Uiso 1 1 calc R . .
H6C H 0.2570 0.6463 -0.0035 0.061 Uiso 1 1 calc R . .
Al1 Al 0.47337(9) 0.65232(6) 0.17909(3) 0.0251(2) Uani 1 1 d . . .
C7 C 0.5855(4) 0.75702(18) 0.18775(11) 0.0384(9) Uani 1 1 d . . .
H7A H 0.6813 0.7404 0.1919 0.058 Uiso 1 1 calc R . .
H7B H 0.5541 0.7886 0.2160 0.058 Uiso 1 1 calc R . .
H7C H 0.5767 0.7942 0.1596 0.058 Uiso 1 1 calc R . .
C8 C 0.2753(3) 0.6689(2) 0.17099(12) 0.0395(9) Uani 1 1 d . . .
H8A H 0.2309 0.6124 0.1675 0.059 Uiso 1 1 calc R . .
H8B H 0.2583 0.7040 0.1425 0.059 Uiso 1 1 calc R . .
H8C H 0.2382 0.6986 0.1990 0.059 Uiso 1 1 calc R . .
N1D N 0.4958(3) 0.58635(15) 0.23864(9) 0.0247(6) Uani 1 1 d . . .
C2D C 0.3878(3) 0.55359(19) 0.26222(10) 0.0233(7) Uani 1 1 d . . .
H2D H 0.3015 0.5540 0.2467 0.028 Uiso 1 1 calc R . .
C3D C 0.3952(3) 0.51970(17) 0.30729(11) 0.0244(7) Uani 1 1 d . . .
H3D H 0.3155 0.4971 0.3221 0.029 Uiso 1 1 calc R . .
C4D C 0.5210(3) 0.51846(19) 0.33164(11) 0.0271(8) Uani 1 1 d . . .
C5D C 0.6347(3) 0.5481(2) 0.30587(10) 0.0284(7) Uani 1 1 d . . .
H5D H 0.7233 0.5455 0.3196 0.034 Uiso 1 1 calc R . .
C6D C 0.6180(3) 0.58058(19) 0.26118(11) 0.0291(8) Uani 1 1 d . . .
H6D H 0.6968 0.6004 0.2447 0.035 Uiso 1 1 calc R . .
N7D N 0.5299(3) 0.49260(17) 0.37792(9) 0.0358(7) Uani 1 1 d . . .
C8D C 0.4051(3) 0.4770(2) 0.40564(11) 0.0385(9) Uani 1 1 d . . .
H8D1 H 0.3471 0.5287 0.4046 0.058 Uiso 1 1 calc R . .
H8D2 H 0.4295 0.4643 0.4388 0.058 Uiso 1 1 calc R . .
H8D3 H 0.3556 0.4277 0.3920 0.058 Uiso 1 1 calc R . .
C9D C 0.6604(4) 0.4940(2) 0.40256(12) 0.0513(11) Uani 1 1 d . . .
H9D1 H 0.7277 0.4609 0.3842 0.077 Uiso 1 1 calc R . .
H9D2 H 0.6499 0.4679 0.4342 0.077 Uiso 1 1 calc R . .
H9D3 H 0.6916 0.5540 0.4059 0.077 Uiso 1 1 calc R . .
Al2 Al 0.51229(9) 0.36742(5) 0.10464(4) 0.0225(2) Uani 1 1 d . . .
C9 C 0.5421(3) 0.32678(18) 0.03610(11) 0.0290(8) Uani 1 1 d . . .
C10 C 0.6713(4) 0.3641(2) 0.01326(11) 0.0346(9) Uani 1 1 d . . .
H10A H 0.7508 0.3493 0.0329 0.052 Uiso 1 1 calc R . .
H10B H 0.6631 0.4273 0.0110 0.052 Uiso 1 1 calc R . .
H10C H 0.6828 0.3397 -0.0188 0.052 Uiso 1 1 calc R . .
C11 C 0.5556(4) 0.22672(18) 0.03593(12) 0.0419(9) Uani 1 1 d . . .
H11A H 0.6335 0.2096 0.0557 0.063 Uiso 1 1 calc R . .
H11B H 0.5699 0.2064 0.0032 0.063 Uiso 1 1 calc R . .
H11C H 0.4718 0.2009 0.0488 0.063 Uiso 1 1 calc R . .
C12 C 0.4215(4) 0.3507(2) 0.00365(11) 0.0409(9) Uani 1 1 d . . .
H12A H 0.3368 0.3274 0.0172 0.061 Uiso 1 1 calc R . .
H12B H 0.4361 0.3260 -0.0281 0.061 Uiso 1 1 calc R . .
H12C H 0.4146 0.4138 0.0012 0.061 Uiso 1 1 calc R . .
C13 C 0.3156(3) 0.35975(19) 0.12744(10) 0.0265(8) Uani 1 1 d . . .
C14 C 0.2181(3) 0.42115(19) 0.10148(12) 0.0341(8) Uani 1 1 d . . .
H14A H 0.2501 0.4809 0.1052 0.051 Uiso 1 1 calc R . .
H14B H 0.1263 0.4157 0.1151 0.051 Uiso 1 1 calc R . .
H14C H 0.2154 0.4062 0.0675 0.051 Uiso 1 1 calc R . .
C15 C 0.2614(3) 0.26715(19) 0.12008(12) 0.0382(9) Uani 1 1 d . . .
H15A H 0.3220 0.2259 0.1362 0.057 Uiso 1 1 calc R . .
H15B H 0.2585 0.2540 0.0859 0.057 Uiso 1 1 calc R . .
H15C H 0.1693 0.2625 0.1335 0.057 Uiso 1 1 calc R . .
C16 C 0.3030(3) 0.3798(2) 0.18105(11) 0.0379(9) Uani 1 1 d . . .
H16A H 0.3635 0.3412 0.1991 0.057 Uiso 1 1 calc R . .
H16B H 0.2084 0.3708 0.1913 0.057 Uiso 1 1 calc R . .
H16C H 0.3292 0.4401 0.1869 0.057 Uiso 1 1 calc R . .
C17 C 0.6554(3) 0.32834(19) 0.15233(11) 0.0286(8) Uani 1 1 d . . .
C18 C 0.6613(4) 0.3848(2) 0.19760(11) 0.0335(9) Uani 1 1 d . . .
H18A H 0.5707 0.3868 0.2124 0.050 Uiso 1 1 calc R . .
H18B H 0.6899 0.4436 0.1891 0.050 Uiso 1 1 calc R . .
H18C H 0.7271 0.3599 0.2201 0.050 Uiso 1 1 calc R . .
C19 C 0.7987(3) 0.3276(2) 0.13100(12) 0.0380(9) Uani 1 1 d . . .
H19A H 0.7993 0.2919 0.1021 0.057 Uiso 1 1 calc R . .
H19B H 0.8631 0.3036 0.1543 0.057 Uiso 1 1 calc R . .
H19C H 0.8258 0.3870 0.1229 0.057 Uiso 1 1 calc R . .
C20 C 0.6232(4) 0.23469(19) 0.16855(12) 0.0422(10) Uani 1 1 d . . .
H20A H 0.5322 0.2329 0.1831 0.063 Uiso 1 1 calc R . .
H20B H 0.6915 0.2160 0.1920 0.063 Uiso 1 1 calc R . .
H20C H 0.6257 0.1959 0.1409 0.063 Uiso 1 1 calc R . .
C1T C 0.9712(3) 0.9417(2) 0.14570(12) 0.0409(9) Uani 1 1 d . . .
H1T H 0.9681 0.8934 0.1247 0.049 Uiso 1 1 calc R . .
C2T C 0.9684(4) 1.0237(3) 0.12698(15) 0.0527(11) Uani 1 1 d . . .
H2T H 0.9640 1.0314 0.0934 0.063 Uiso 1 1 calc R . .
C3T C 0.9720(4) 1.0950(3) 0.15658(18) 0.0590(12) Uani 1 1 d . . .
H3T H 0.9700 1.1521 0.1439 0.071 Uiso 1 1 calc R . .
C4T C 0.9787(4) 1.0808(3) 0.20580(18) 0.0604(13) Uani 1 1 d . . .
H4T H 0.9811 1.1290 0.2269 0.073 Uiso 1 1 calc R . .
C5T C 0.9819(3) 0.9988(2) 0.22404(14) 0.0435(10) Uani 1 1 d . . .
H5T H 0.9868 0.9904 0.2576 0.052 Uiso 1 1 calc R . .
C6T C 0.9782(3) 0.9276(2) 0.19389(12) 0.0331(8) Uani 1 1 d . . .
C7T C 0.9809(4) 0.8370(2) 0.21360(14) 0.0533(11) Uani 1 1 d . . .
H7T1 H 0.8931 0.8241 0.2288 0.080 Uiso 1 1 calc R . .
H7T2 H 1.0544 0.8321 0.2372 0.080 Uiso 1 1 calc R . .
H7T3 H 0.9971 0.7958 0.1876 0.080 Uiso 1 1 calc R . .

loop_
_atom_site_aniso_label
_atom_site_aniso_U_11
_atom_site_aniso_U_22
_atom_site_aniso_U_33
_atom_site_aniso_U_23
_atom_site_aniso_U_13
_atom_site_aniso_U_12
Sb1 0.01777(9) 0.01986(9) 0.01875(10) 0.00169(10) -0.00052(10) -0.00091(9)
Si1 0.0185(5) 0.0296(5) 0.0252(5) 0.0055(4) -0.0011(4) -0.0047(4)
C1 0.023(2) 0.0420(19) 0.0320(18) 0.0063(16) 0.0038(14) -0.0057(16)
C2 0.023(2) 0.051(2) 0.0331(19) 0.0043(16) -0.0013(14) -0.0079(17)
C3 0.032(2) 0.0363(19) 0.037(2) 0.0034(16) 0.0033(16) -0.0096(17)
Si2 0.0243(6) 0.0253(4) 0.0231(5) 0.0048(4) -0.0044(4) -0.0011(4)
C4 0.046(2) 0.0347(17) 0.0245(18) 0.0060(15) -0.0029(17) 0.0050(19)
C5 0.035(2) 0.0293(17) 0.0293(19) 0.0069(15) -0.0044(15) 0.0021(15)
C6 0.032(2) 0.042(2) 0.048(2) 0.0156(18) -0.0125(18) -0.0028(17)
Al1 0.0258(6) 0.0265(5) 0.0230(5) -0.0024(4) 0.0011(4) 0.0017(4)
C7 0.053(3) 0.0320(17) 0.0304(19) -0.0016(16) 0.0032(18) -0.0074(18)
C8 0.035(2) 0.049(2) 0.034(2) 0.0025(18) 0.0056(17) 0.0118(19)
N1D 0.0222(14) 0.0292(14) 0.0228(14) -0.0040(12) 0.0025(12) -0.0013(12)
C2D 0.0194(16) 0.0241(15) 0.0264(17) -0.0072(17) 0.0015(13) -0.0027(15)
C3D 0.0204(18) 0.0246(16) 0.0283(18) -0.0019(14) 0.0049(14) -0.0019(13)
C4D 0.027(2) 0.0260(17) 0.0285(19) -0.0019(15) 0.0018(14) 0.0035(14)
C5D 0.0194(17) 0.0356(17) 0.0303(18) -0.0027(18) -0.0004(13) -0.0001(17)
C6D 0.0221(18) 0.0349(19) 0.0302(19) -0.0035(16) 0.0065(15) -0.0019(15)
N7D 0.0302(18) 0.0487(16) 0.0286(17) 0.0089(13) -0.0005(12) 0.0027(13)
C8D 0.040(2) 0.0424(19) 0.033(2) 0.0092(16) 0.0066(15) -0.0023(16)
C9D 0.040(2) 0.076(3) 0.037(2) 0.019(2) -0.0064(18) -0.001(2)
Al2 0.0244(5) 0.0201(4) 0.0231(5) -0.0001(5) 0.0017(5) -0.0029(4)
C9 0.031(2) 0.0259(16) 0.0298(19) -0.0044(15) 0.0034(16) -0.0049(16)
C10 0.043(2) 0.0285(19) 0.032(2) -0.0076(16) 0.0110(17) -0.0003(17)
C11 0.047(2) 0.0322(17) 0.047(2) -0.0141(17) 0.010(2) -0.002(2)
C12 0.048(2) 0.046(2) 0.0287(19) -0.0085(16) 0.0005(19) -0.003(2)
C13 0.0231(18) 0.0256(18) 0.0308(19) -0.0017(15) 0.0007(15) -0.0048(15)
C14 0.0220(17) 0.0392(18) 0.041(2) 0.0016(18) 0.0033(17) -0.0009(14)
C15 0.034(2) 0.0328(19) 0.048(2) 0.0018(17) 0.0012(17) -0.0124(16)
C16 0.029(2) 0.049(2) 0.036(2) 0.0009(18) 0.0109(18) -0.0027(17)
C17 0.0267(19) 0.0209(17) 0.038(2) 0.0077(15) -0.0012(16) -0.0007(15)
C18 0.031(2) 0.038(2) 0.031(2) 0.0067(17) -0.0071(16) 0.0031(17)
C19 0.033(2) 0.0310(19) 0.050(2) 0.0089(17) -0.0052(18) 0.0053(17)
C20 0.047(2) 0.0292(19) 0.050(2) 0.0154(18) -0.0026(19) 0.0002(17)
C1T 0.034(2) 0.050(2) 0.038(2) -0.014(2) 0.0058(15) 0.002(2)
C2T 0.041(3) 0.066(3) 0.051(2) 0.006(2) 0.0130(19) 0.003(2)
C3T 0.026(2) 0.052(3) 0.099(4) 0.015(3) 0.010(2) -0.0006(19)
C4T 0.028(2) 0.058(3) 0.096(4) -0.034(3) 0.001(2) -0.001(2)
C5T 0.024(2) 0.058(3) 0.048(2) -0.012(2) -0.0016(17) -0.0007(19)
C6T 0.0178(18) 0.043(2) 0.038(2) -0.0084(18) -0.0001(14) 0.0003(15)
C7T 0.042(3) 0.066(3) 0.051(3) -0.001(2) -0.005(2) 0.002(2)

loop_
_geom_bond_atom_site_label_1
_geom_bond_atom_site_label_2
_geom_bond_distance
_geom_bond_site_symmetry_2
_geom_bond_publ_flag
Sb1 Si2 2.5651(9) . ?
Sb1 Si1 2.5709(9) . ?
Sb1 Al1 2.7250(9) . ?
Sb1 Al2 2.8691(8) . ?
Si1 C1 1.863(3) . ?
Si1 C2 1.864(3) . ?
Si1 C3 1.874(3) . ?
C1 H1A 0.9800 . ?
C1 H1B 0.9800 . ?
C1 H1C 0.9800 . ?
C2 H2A 0.9800 . ?
C2 H2B 0.9800 . ?
C2 H2C 0.9800 . ?
C3 H3A 0.9800 . ?
C3 H3B 0.9800 . ?
C3 H3C 0.9800 . ?
Si2 C4 1.871(3) . ?
Si2 C5 1.871(3) . ?
Si2 C6 1.877(3) . ?
C4 H4A 0.9800 . ?
C4 H4B 0.9800 . ?
C4 H4C 0.9800 . ?
C5 H5A 0.9800 . ?
C5 H5B 0.9800 . ?
C5 H5C 0.9800 . ?
C6 H6A 0.9800 . ?
C6 H6B 0.9800 . ?
C6 H6C 0.9800 . ?
Al1 N1D 1.968(3) . ?
Al1 C7 1.968(3) . ?
Al1 C8 1.969(3) . ?
C7 H7A 0.9800 . ?
C7 H7B 0.9800 . ?
C7 H7C 0.9800 . ?
C8 H8A 0.9800 . ?
C8 H8B 0.9800 . ?
C8 H8C 0.9800 . ?
N1D C2D 1.345(3) . ?
N1D C6D 1.356(4) . ?
C2D C3D 1.370(4) . ?
C2D H2D 0.9500 . ?
C3D C4D 1.408(4) . ?
C3D H3D 0.9500 . ?
C4D N7D 1.361(4) . ?
C4D C5D 1.404(4) . ?
C5D C6D 1.360(4) . ?
C5D H5D 0.9500 . ?
C6D H6D 0.9500 . ?
N7D C9D 1.452(4) . ?
N7D C8D 1.468(4) . ?
C8D H8D1 0.9800 . ?
C8D H8D2 0.9800 . ?
C8D H8D3 0.9800 . ?
C9D H9D1 0.9800 . ?
C9D H9D2 0.9800 . ?
C9D H9D3 0.9800 . ?
Al2 C17 2.028(3) . ?
Al2 C13 2.032(3) . ?
Al2 C9 2.043(3) . ?
C9 C10 1.530(4) . ?
C9 C12 1.536(5) . ?
C9 C11 1.550(4) . ?
C10 H10A 0.9800 . ?
C10 H10B 0.9800 . ?
C10 H10C 0.9800 . ?
C11 H11A 0.9800 . ?
C11 H11B 0.9800 . ?
C11 H11C 0.9800 . ?
C12 H12A 0.9800 . ?
C12 H12B 0.9800 . ?
C12 H12C 0.9800 . ?
C13 C14 1.529(4) . ?
C13 C15 1.538(4) . ?
C13 C16 1.540(4) . ?
C14 H14A 0.9800 . ?
C14 H14B 0.9800 . ?
C14 H14C 0.9800 . ?
C15 H15A 0.9800 . ?
C15 H15B 0.9800 . ?
C15 H15C 0.9800 . ?
C16 H16A 0.9800 . ?
C16 H16B 0.9800 . ?
C16 H16C 0.9800 . ?
C17 C19 1.525(5) . ?
C17 C18 1.541(4) . ?
C17 C20 1.548(4) . ?
C18 H18A 0.9800 . ?
C18 H18B 0.9800 . ?
C18 H18C 0.9800 . ?
C19 H19A 0.9800 . ?
C19 H19B 0.9800 . ?
C19 H19C 0.9800 . ?
C20 H20A 0.9800 . ?
C20 H20B 0.9800 . ?
C20 H20C 0.9800 . ?
C1T C2T 1.370(5) . ?
C1T C6T 1.370(4) . ?
C1T H1T 0.9500 . ?
C2T C3T 1.379(5) . ?
C2T H2T 0.9500 . ?
C3T C4T 1.399(6) . ?
C3T H3T 0.9500 . ?
C4T C5T 1.366(5) . ?
C4T H4T 0.9500 . ?
C5T C6T 1.387(5) . ?
C5T H5T 0.9500 . ?
C6T C7T 1.504(5) . ?
C7T H7T1 0.9800 . ?
C7T H7T2 0.9800 . ?
C7T H7T3 0.9800 . ?
